data_4075412
loop_
_publ_author_name
'Wang, Jianhui'
'Smith, Joanna'
'Zheng, Chong'
'Maguire, John A.'
'Hosmane, Narayan S.'

_publ_section_title
;
 Chemistry of C-Trimethylsilyl-Substituted Heterocarboranes. 32. Synthetic
 and Structural Investigations on Half-Sandwich
 Lanthanacarboranes:&#x00A0; Important Synthons in Metallacarborane
 Chemistry
;
_journal_issue 17
_journal_name_full Organometallics
_journal_page_first 4118
_journal_paper_doi 10.1021/om060268k
_journal_volume 25
_journal_year 2006
_chemical_formula_sum 'C20 H46 B4 Cl Lu O3 Si2'
_chemical_formula_weight 644.41
_chemical_name_systematic
; 
 ? 
;
_space_group_IT_number 14
_symmetry_cell_setting monoclinic
_symmetry_space_group_name_Hall '-P 2yn'
_symmetry_space_group_name_H-M 'P 1 21/n 1'
_atom_sites_solution_hydrogens geom
_atom_sites_solution_primary direct
_atom_sites_solution_secondary difmap
_audit_creation_method SHELXL-97
_cell_angle_alpha 90.00
_cell_angle_beta 108.938(5)
_cell_angle_gamma 90.00
_cell_formula_units_Z 4
_cell_length_a 15.958(5)
_cell_length_b 11.349(4)
_cell_length_c 16.962(6)
_cell_measurement_reflns_used 701
_cell_measurement_temperature 213(2)
_cell_measurement_theta_max 14
_cell_measurement_theta_min -14
_cell_volume 2905.7(17)
_computing_cell_refinement 'SMART and SAINT (Bruker, 1999)'
_computing_data_collection 'SMART (Bruker, 1999)'
_computing_data_reduction 'SAINT (Bruker, 1999)'
_computing_molecular_graphics 'SHELXTL (Sheldrick, 1997)'
_computing_publication_material 'SHELXTL (Sheldrick, 1997)'
_computing_structure_refinement 'SHELXTL (Sheldrick, 1997)'
_computing_structure_solution 'SIR97 (Altomare et al., 1999)'
_diffrn_ambient_temperature 213(2)
_diffrn_detector_area_resol_mean 0
_diffrn_measured_fraction_theta_full 0.983
_diffrn_measured_fraction_theta_max 0.983
_diffrn_measurement_device_type 'Siemens SMART CCD  PLATFORM'
_diffrn_measurement_method '\w scans'
_diffrn_radiation_monochromator graphite
_diffrn_radiation_source 'fine-focus sealed tube'
_diffrn_radiation_type MoK\a
_diffrn_radiation_wavelength 0.71073
_diffrn_reflns_av_R_equivalents 0.0253
_diffrn_reflns_av_sigmaI/netI 0.0214
_diffrn_reflns_limit_h_max 18
_diffrn_reflns_limit_h_min -18
_diffrn_reflns_limit_k_max 13
_diffrn_reflns_limit_k_min -13
_diffrn_reflns_limit_l_max 20
_diffrn_reflns_limit_l_min -20
_diffrn_reflns_number 18578
_diffrn_reflns_theta_full 24.99
_diffrn_reflns_theta_max 24.99
_diffrn_reflns_theta_min 1.52
_diffrn_standards_decay_% 0
_diffrn_standards_interval_count 0
_diffrn_standards_interval_time 0
_diffrn_standards_number 0
_exptl_absorpt_coefficient_mu 3.590
_exptl_absorpt_correction_T_max 1.000
_exptl_absorpt_correction_T_min 0.471417
_exptl_absorpt_correction_type multi-scan
_exptl_absorpt_process_details 'SADABS (Sheldrick, 2000)'
_exptl_crystal_colour colorless
_exptl_crystal_density_diffrn 1.473
_exptl_crystal_density_method 'not measured'
_exptl_crystal_description rhombic
_exptl_crystal_F_000 1304
_exptl_crystal_size_max 0.40
_exptl_crystal_size_mid 0.40
_exptl_crystal_size_min 0.22
_refine_diff_density_max 1.512
_refine_diff_density_min -1.422
_refine_diff_density_rms 0.115
_refine_ls_extinction_coef 0.00000(8)
_refine_ls_extinction_expression Fc^*^=kFc[1+0.001xFc^2^\l^3^/sin(2\q)]^-1/4^
_refine_ls_extinction_method SHELXL
_refine_ls_goodness_of_fit_ref 1.516
_refine_ls_hydrogen_treatment constr
_refine_ls_matrix_type full
_refine_ls_number_parameters 327
_refine_ls_number_reflns 5043
_refine_ls_number_restraints 0
_refine_ls_restrained_S_all 1.516
_refine_ls_R_factor_all 0.0438
_refine_ls_R_factor_gt 0.0430
_refine_ls_shift/su_max 2.411
_refine_ls_shift/su_mean 0.007
_refine_ls_structure_factor_coef Fsqd
_refine_ls_weighting_details 'calc w=1/[\s^2^(Fo^2^)+(0.0000P)^2^+15.2593P] where P=(Fo^2^+2Fc^2^)/3'
_refine_ls_weighting_scheme calc
_refine_ls_wR_factor_gt 0.0897
_refine_ls_wR_factor_ref 0.0899
_reflns_number_gt 4983
_reflns_number_total 5043
_reflns_threshold_expression >2sigma(I)
_cod_data_source_file om060268ksi20060525_065827.cif
_cod_data_source_block C16_hos222
_cod_original_cell_volume 2905.6(16)
_cod_original_sg_symbol_H-M 'P 21/n'
_cod_database_code 4075412

loop_
_symmetry_equiv_pos_as_xyz
'x, y, z'
'-x+1/2, y+1/2, -z+1/2'
'-x, -y, -z'
'x-1/2, -y-1/2, z-1/2'

loop_
_atom_site_label
_atom_site_type_symbol
_atom_site_fract_x
_atom_site_fract_y
_atom_site_fract_z
_atom_site_U_iso_or_equiv
_atom_site_adp_type
_atom_site_occupancy
_atom_site_symmetry_multiplicity
_atom_site_calc_flag
_atom_site_refinement_flags
Lu Lu 0.420400(17) 0.13503(2) 0.946763(16) 0.02286(10) Uani 1 1 d .
Cl Cl 0.37923(13) 0.33014(15) 0.99594(12) 0.0408(4) Uani 1 1 d .
Si1 Si 0.82929(13) -0.0967(2) 1.01909(13) 0.0399(5) Uani 1 1 d .
Si2 Si 0.62319(13) -0.1372(2) 0.82465(12) 0.0372(4) Uani 1 1 d .
C1 C 0.7122(4) -0.0504(6) 1.0047(4) 0.0274(14) Uani 1 1 d .
C2 C 0.6336(4) -0.0656(5) 0.9277(4) 0.0249(13) Uani 1 1 d .
B3 B 0.5566(5) 0.0183(6) 0.9291(4) 0.0236(15) Uani 1 1 d .
H3 H 0.5090 0.0120 0.8649 0.06(2) Uiso 1 1 calc R
B4 B 0.5921(5) 0.0945(6) 1.0166(4) 0.0239(15) Uani 1 1 d .
H4 H 0.5865 0.1744 1.0524 0.09(3) Uiso 1 1 calc R
B5 B 0.6924(5) 0.0425(7) 1.0642(5) 0.0267(16) Uani 1 1 d .
H5 H 0.7397 0.0763 1.1234 0.024(16) Uiso 1 1 calc R
B6 B 0.6661(5) 0.0768(7) 0.9565(5) 0.0286(16) Uani 1 1 d .
H6 H 0.6936 0.1457 0.9254 0.032(18) Uiso 1 1 calc R
O11 O 0.4812(3) 0.2744(4) 0.8700(3) 0.0323(10) Uani 1 1 d .
C12 C 0.5360(6) 0.3748(7) 0.9090(5) 0.052(2) Uani 1 1 d .
H12A H 0.5880 0.3486 0.9547 0.08(3) Uiso 1 1 calc R
H12B H 0.5022 0.4301 0.9313 0.07(3) Uiso 1 1 calc R
C13 C 0.5638(6) 0.4323(7) 0.8415(5) 0.051(2) Uani 1 1 d .
H13A H 0.6234 0.4658 0.8641 0.07(3) Uiso 1 1 calc R
H13B H 0.5223 0.4948 0.8138 0.06(3) Uiso 1 1 calc R
C14 C 0.5618(6) 0.3320(7) 0.7820(5) 0.049(2) Uani 1 1 d .
H14A H 0.5529 0.3611 0.7255 0.06(2) Uiso 1 1 calc R
H14B H 0.6165 0.2856 0.8008 0.07(3) Uiso 1 1 calc R
C15 C 0.4840(5) 0.2617(7) 0.7858(4) 0.0397(17) Uani 1 1 d .
H15A H 0.4292 0.2916 0.7454 0.08(3) Uiso 1 1 calc R
H15B H 0.4909 0.1787 0.7734 0.032(19) Uiso 1 1 calc R
O21 O 0.3281(3) 0.1281(4) 0.8108(3) 0.0294(10) Uani 1 1 d .
C22 C 0.3152(4) 0.0313(6) 0.7506(4) 0.0296(15) Uani 1 1 d .
H22A H 0.3265 -0.0451 0.7791 0.030(18) Uiso 1 1 calc R
H22B H 0.3545 0.0400 0.7170 0.026(17) Uiso 1 1 calc R
C23 C 0.2194(5) 0.0423(7) 0.6972(5) 0.0401(18) Uani 1 1 d .
H23A H 0.2095 0.0089 0.6416 0.04(2) Uiso 1 1 calc R
H23B H 0.1803 0.0031 0.7232 0.05(2) Uiso 1 1 calc R
C24 C 0.2050(6) 0.1734(7) 0.6930(5) 0.049(2) Uani 1 1 d .
H24A H 0.2271 0.2091 0.6509 0.05(3) Uiso 1 1 calc R
H24B H 0.1421 0.1924 0.6797 0.10(4) Uiso 1 1 calc R
C25 C 0.2570(5) 0.2150(7) 0.7783(5) 0.0442(19) Uani 1 1 d .
H25A H 0.2818 0.2934 0.7759 0.06(3) Uiso 1 1 calc R
H25B H 0.2193 0.2188 0.8138 0.04(2) Uiso 1 1 calc R
O31 O 0.8861(8) 0.3671(13) 1.0915(5) 0.147(5) Uani 1 1 d .
C32 C 0.9485(13) 0.338(2) 1.0621(9) 0.146(8) Uani 1 1 d .
H32A H 0.9723 0.2604 1.0840 0.24(11) Uiso 1 1 calc R
H32B H 0.9967 0.3953 1.0797 0.4(2) Uiso 1 1 calc R
C33 C 0.9126(11) 0.333(2) 0.9696(9) 0.136(7) Uani 1 1 d .
H33A H 0.9507 0.3772 0.9448 0.25(12) Uiso 1 1 calc R
H33B H 0.9079 0.2516 0.9498 0.4(2) Uiso 1 1 calc R
C34 C 0.8272(8) 0.3864(18) 0.9489(8) 0.104(5) Uani 1 1 d .
H34A H 0.7840 0.3424 0.9042 0.17(7) Uiso 1 1 calc R
H34B H 0.8292 0.4678 0.9303 0.19(9) Uiso 1 1 calc R
C35 C 0.8024(11) 0.384(2) 1.0257(8) 0.124(6) Uani 1 1 d .
H35A H 0.7743 0.4578 1.0330 0.35(18) Uiso 1 1 calc R
H35B H 0.7618 0.3183 1.0242 1.5(12) Uiso 1 1 calc R
C101 C 0.8476(6) -0.2596(8) 1.0320(6) 0.058(2) Uani 1 1 d .
H10A H 0.8093 -0.2998 0.9831 0.09(4) Uiso 1 1 calc R
H10B H 0.8339 -0.2858 1.0809 0.13(5) Uiso 1 1 calc R
H10C H 0.9089 -0.2775 1.0387 0.12(4) Uiso 1 1 calc R
C102 C 0.8669(5) -0.0415(10) 0.9321(5) 0.058(2) Uani 1 1 d .
H10D H 0.8595 0.0434 0.9276 0.06(3) Uiso 1 1 calc R
H10E H 0.8318 -0.0781 0.8802 0.07(3) Uiso 1 1 calc R
H10F H 0.9289 -0.0611 0.9435 0.12(5) Uiso 1 1 calc R
C103 C 0.9050(5) -0.0276(9) 1.1167(5) 0.055(2) Uani 1 1 d .
H10G H 0.8997 0.0575 1.1123 0.05(3) Uiso 1 1 calc R
H10H H 0.9657 -0.0504 1.1242 0.08(3) Uiso 1 1 calc R
H10I H 0.8887 -0.0541 1.1641 0.07(3) Uiso 1 1 calc R
C201 C 0.6998(6) -0.2610(8) 0.8237(6) 0.054(2) Uani 1 1 d .
H20A H 0.6937 -0.3227 0.8610 0.08(3) Uiso 1 1 calc R
H20B H 0.7604 -0.2324 0.8419 0.09(3) Uiso 1 1 calc R
H20C H 0.6851 -0.2922 0.7676 0.10(4) Uiso 1 1 calc R
C202 C 0.5090(5) -0.2013(9) 0.7830(6) 0.058(3) Uani 1 1 d .
H20D H 0.5019 -0.2620 0.8207 0.10(4) Uiso 1 1 calc R
H20E H 0.5004 -0.2355 0.7285 0.07(3) Uiso 1 1 calc R
H20F H 0.4655 -0.1397 0.7783 0.08(3) Uiso 1 1 calc R
C203 C 0.6349(8) -0.0193(10) 0.7516(6) 0.069(3) Uani 1 1 d .
H20G H 0.6935 0.0154 0.7730 0.10(4) Uiso 1 1 calc R
H20H H 0.5905 0.0411 0.7469 0.14(6) Uiso 1 1 calc R
H20I H 0.6267 -0.0534 0.6972 0.12(4) Uiso 1 1 calc R

loop_
_atom_site_aniso_label
_atom_site_aniso_U_11
_atom_site_aniso_U_22
_atom_site_aniso_U_33
_atom_site_aniso_U_23
_atom_site_aniso_U_13
_atom_site_aniso_U_12
Lu 0.02390(15) 0.02331(15) 0.02098(15) -0.00192(11) 0.00676(10) -0.00073(11)
Cl 0.0533(11) 0.0276(9) 0.0479(10) -0.0043(7) 0.0252(9) 0.0037(7)
Si1 0.0237(9) 0.0567(13) 0.0405(11) -0.0047(10) 0.0121(8) 0.0010(9)
Si2 0.0387(10) 0.0468(12) 0.0279(10) -0.0093(9) 0.0134(8) 0.0027(9)
C1 0.024(3) 0.029(3) 0.030(3) 0.000(3) 0.010(3) 0.001(3)
C2 0.028(3) 0.026(3) 0.024(3) 0.000(3) 0.014(3) -0.003(3)
B3 0.025(4) 0.026(4) 0.020(3) 0.002(3) 0.008(3) -0.004(3)
B4 0.026(4) 0.028(4) 0.018(3) -0.004(3) 0.009(3) 0.000(3)
B5 0.024(4) 0.030(4) 0.024(4) 0.000(3) 0.006(3) -0.006(3)
B6 0.030(4) 0.031(4) 0.026(4) -0.001(3) 0.011(3) -0.004(3)
O11 0.040(3) 0.031(2) 0.027(2) -0.0030(19) 0.012(2) -0.011(2)
C12 0.071(6) 0.044(5) 0.044(5) -0.009(4) 0.023(4) -0.026(4)
C13 0.056(5) 0.043(5) 0.055(5) 0.004(4) 0.019(4) -0.016(4)
C14 0.052(5) 0.056(5) 0.042(4) 0.010(4) 0.020(4) -0.006(4)
C15 0.052(5) 0.039(4) 0.030(4) 0.003(3) 0.017(3) -0.007(3)
O21 0.033(2) 0.025(2) 0.025(2) -0.0005(19) 0.0030(19) 0.0029(19)
C22 0.038(4) 0.027(3) 0.022(3) -0.005(3) 0.006(3) 0.001(3)
C23 0.037(4) 0.046(4) 0.030(4) -0.004(3) 0.001(3) -0.006(3)
C24 0.047(5) 0.040(4) 0.044(5) 0.000(4) -0.005(4) 0.005(4)
C25 0.044(4) 0.035(4) 0.047(5) 0.000(3) 0.006(4) 0.012(3)
O31 0.138(9) 0.250(15) 0.053(5) -0.012(7) 0.033(6) 0.035(10)
C32 0.115(13) 0.25(2) 0.069(9) 0.040(12) 0.024(9) 0.059(16)
C33 0.119(13) 0.22(2) 0.074(9) 0.017(11) 0.039(9) 0.057(13)
C34 0.069(8) 0.181(16) 0.066(8) 0.021(9) 0.029(6) 0.024(9)
C35 0.110(11) 0.205(18) 0.069(8) 0.006(10) 0.046(8) 0.014(12)
C101 0.040(5) 0.060(6) 0.072(6) -0.008(5) 0.015(5) 0.018(4)
C102 0.037(5) 0.090(8) 0.054(6) -0.010(5) 0.025(4) -0.010(5)
C103 0.029(4) 0.081(7) 0.051(5) -0.009(5) 0.006(4) -0.006(4)
C201 0.053(5) 0.063(6) 0.051(5) -0.019(5) 0.022(4) 0.010(4)
C202 0.048(5) 0.067(6) 0.048(5) -0.030(5) 0.002(4) 0.003(4)
C203 0.104(9) 0.079(7) 0.036(5) 0.002(5) 0.039(5) 0.005(7)

loop_
_atom_type_symbol
_atom_type_description
_atom_type_scat_dispersion_real
_atom_type_scat_dispersion_imag
_atom_type_scat_source
C C 0.0033 0.0016 'International Tables Vol C Tables 4.2.6.8 and 6.1.1.4'
B B 0.0013 0.0007 'International Tables Vol C Tables 4.2.6.8 and 6.1.1.4'
O O 0.0106 0.0060 'International Tables Vol C Tables 4.2.6.8 and 6.1.1.4'
Si Si 0.0817 0.0704 'International Tables Vol C Tables 4.2.6.8 and 6.1.1.4'
Cl Cl 0.1484 0.1585 'International Tables Vol C Tables 4.2.6.8 and 6.1.1.4'
Lu Lu -0.4720 5.8584 'International Tables Vol C Tables 4.2.6.8 and 6.1.1.4'
H H 0.0000 0.0000 'International Tables Vol C Tables 4.2.6.8 and 6.1.1.4'

loop_
_geom_angle_atom_site_label_1
_geom_angle_atom_site_label_2
_geom_angle_atom_site_label_3
_geom_angle
_geom_angle_site_symmetry_1
_geom_angle_site_symmetry_3
O21 Lu O11 73.94(15) . .
O21 Lu Cl 102.14(12) . .
O11 Lu Cl 78.43(12) . .
O21 Lu B3 98.74(19) . .
O11 Lu B3 77.33(19) . .
Cl Lu B3 141.98(16) . .
O21 Lu B4 132.51(18) . .
O11 Lu B4 79.55(19) . .
Cl Lu B4 110.28(16) . .
B3 Lu B4 36.4(2) . .
O21 Lu C2 121.58(18) . 3_657
O11 Lu C2 154.98(17) . 3_657
Cl Lu C2 78.98(14) . 3_657
B3 Lu C2 115.7(2) . 3_657
B4 Lu C2 98.4(2) . 3_657
O21 Lu B3 130.51(19) . 3_657
O11 Lu B3 150.25(19) . 3_657
Cl Lu B3 107.19(16) . 3_657
B3 Lu B3 81.6(2) . 3_657
B4 Lu B3 71.1(2) . 3_657
C2 Lu B3 34.1(2) 3_657 3_657
O21 Lu B5 72.91(19) . 3_657
O11 Lu B5 145.91(19) . 3_657
Cl Lu B5 116.29(17) . 3_657
B3 Lu B5 100.0(2) . 3_657
B4 Lu B5 118.5(2) . 3_657
C2 Lu B5 56.4(2) 3_657 3_657
B3 Lu B5 58.6(2) 3_657 3_657
O21 Lu C1 89.05(18) . 3_657
O11 Lu C1 152.22(18) . 3_657
Cl Lu C1 84.08(15) . 3_657
B3 Lu C1 127.9(2) . 3_657
B4 Lu C1 127.2(2) . 3_657
C2 Lu C1 32.54(19) 3_657 3_657
B3 Lu C1 56.2(2) 3_657 3_657
B5 Lu C1 33.9(2) 3_657 3_657
O21 Lu B4 97.28(18) . 3_657
O11 Lu B4 145.02(18) . 3_657
Cl Lu B4 136.30(15) . 3_657
B3 Lu B4 70.6(2) . 3_657
B4 Lu B4 82.7(2) . 3_657
C2 Lu B4 57.6(2) 3_657 3_657
B3 Lu B4 35.9(2) 3_657 3_657
B5 Lu B4 35.8(2) 3_657 3_657
C1 Lu B4 57.3(2) 3_657 3_657
C102 Si1 C101 110.2(5) . .
C102 Si1 C103 106.0(4) . .
C101 Si1 C103 106.2(4) . .
C102 Si1 C1 111.3(4) . .
C101 Si1 C1 113.7(4) . .
C103 Si1 C1 109.0(4) . .
C201 Si2 C203 109.0(5) . .
C201 Si2 C202 105.3(4) . .
C203 Si2 C202 108.8(5) . .
C201 Si2 C2 118.2(3) . .
C203 Si2 C2 107.9(4) . .
C202 Si2 C2 107.4(3) . .
C2 C1 B5 110.7(5) . .
C2 C1 B6 64.6(4) . .
B5 C1 B6 65.9(4) . .
C2 C1 Si1 126.7(5) . .
B5 C1 Si1 120.4(5) . .
B6 C1 Si1 123.8(4) . .
C2 C1 Lu 72.9(3) . 3_657
B5 C1 Lu 72.4(3) . 3_657
B6 C1 Lu 100.9(4) . 3_657
Si1 C1 Lu 135.2(3) . 3_657
C1 C2 B3 110.9(5) . .
C1 C2 B6 63.5(4) . .
B3 C2 B6 65.7(4) . .
C1 C2 Si2 130.9(5) . .
B3 C2 Si2 116.4(4) . .
B6 C2 Si2 126.6(4) . .
C1 C2 Lu 74.6(3) . 3_657
B3 C2 Lu 73.0(3) . 3_657
B6 C2 Lu 101.4(4) . 3_657
Si2 C2 Lu 131.3(3) . 3_657
C2 B3 B4 107.0(5) . .
C2 B3 B6 61.4(4) . .
B4 B3 B6 63.3(4) . .
C2 B3 Lu 171.0(5) . .
B4 B3 Lu 72.0(3) . .
B6 B3 Lu 123.8(4) . .
C2 B3 Lu 72.9(3) . 3_657
B4 B3 Lu 73.3(3) . 3_657
B6 B3 Lu 99.5(4) . 3_657
Lu B3 Lu 98.4(2) . 3_657
B5 B4 B3 104.3(5) . .
B5 B4 B6 61.8(4) . .
B3 B4 B6 62.0(4) . .
B5 B4 Lu 168.3(5) . .
B3 B4 Lu 71.7(3) . .
B6 B4 Lu 122.6(4) . .
B5 B4 Lu 71.0(4) . 3_657
B3 B4 Lu 70.9(3) . 3_657
B6 B4 Lu 97.7(4) . 3_657
Lu B4 Lu 97.3(2) . 3_657
C1 B5 B4 107.0(5) . .
C1 B5 B6 60.9(4) . .
B4 B5 B6 63.4(4) . .
C1 B5 Lu 73.7(4) . 3_657
B4 B5 Lu 73.2(4) . 3_657
B6 B5 Lu 99.5(4) . 3_657
C1 B6 C2 51.9(4) . .
C1 B6 B5 53.2(4) . .
C2 B6 B5 92.0(5) . .
C1 B6 B3 92.5(5) . .
C2 B6 B3 52.9(4) . .
B5 B6 B3 94.0(5) . .
C1 B6 B4 94.8(5) . .
C2 B6 B4 94.1(5) . .
B5 B6 B4 54.8(4) . .
B3 B6 B4 54.7(4) . .
C15 O11 C12 108.6(5) . .
C15 O11 Lu 127.2(4) . .
C12 O11 Lu 123.2(4) . .
O11 C12 C13 106.0(6) . .
C12 C13 C14 103.5(6) . .
C15 C14 C13 102.2(6) . .
O11 C15 C14 106.3(6) . .
C22 O21 C25 108.9(5) . .
C22 O21 Lu 128.5(4) . .
C25 O21 Lu 121.3(4) . .
O21 C22 C23 104.0(5) . .
C24 C23 C22 102.7(6) . .
C25 C24 C23 103.8(6) . .
O21 C25 C24 105.7(6) . .
C32 O31 C35 111.6(11) . .
O31 C32 C33 109.6(14) . .
C34 C33 C32 104.7(14) . .
C33 C34 C35 106.3(13) . .
O31 C35 C34 103.8(12) . .

loop_
_geom_bond_atom_site_label_1
_geom_bond_atom_site_label_2
_geom_bond_distance
_geom_bond_site_symmetry_2
Lu O21 2.299(4) .
Lu O11 2.442(4) .
Lu Cl 2.5271(18) .
Lu B3 2.644(7) .
Lu B4 2.648(7) .
Lu C2 2.662(6) 3_657
Lu B3 2.663(7) 3_657
Lu B5 2.668(7) 3_657
Lu C1 2.686(6) 3_657
Lu B4 2.700(7) 3_657
Si1 C102 1.872(9) .
Si1 C101 1.873(9) .
Si1 C103 1.876(8) .
Si1 C1 1.879(7) .
Si2 C201 1.866(8) .
Si2 C203 1.874(10) .
Si2 C202 1.875(9) .
Si2 C2 1.885(6) .
C1 C2 1.499(9) .
C1 B5 1.562(10) .
C1 B6 1.703(10) .
C1 Lu 2.686(6) 3_657
C2 B3 1.561(9) .
C2 B6 1.719(9) .
C2 Lu 2.662(6) 3_657
B3 B4 1.651(9) .
B3 B6 1.785(10) .
B3 Lu 2.663(7) 3_657
B4 B5 1.651(10) .
B4 B6 1.806(10) .
B4 Lu 2.700(7) 3_657
B5 B6 1.780(10) .
B5 Lu 2.668(7) 3_657
O11 C15 1.449(8) .
O11 C12 1.458(8) .
C12 C13 1.504(11) .
C13 C14 1.514(12) .
C14 C15 1.495(10) .
O21 C22 1.469(7) .
O21 C25 1.469(8) .
C22 C23 1.508(9) .
C23 C24 1.503(11) .
C24 C25 1.492(10) .
O31 C32 1.293(17) .
O31 C35 1.448(17) .
C32 C33 1.487(19) .
C33 C34 1.427(18) .
C34 C35 1.479(16) .
